data_7158386
loop_
_publ_author_name
'Goryaeva, Marina V.'
'Kushch, Svetlana O.'
'Burgart, Yanina V.'
'Ezhikova, Marina A.'
'Kodess, Mikhail I.'
'Slepukhin, Pavel A.'
'Triandafilova, Galina A.'
'Krasnykh, Olga P.'
'Yakovleva, Ekaterina I.'
'Zarubaev, Vladimir V.'
'Sinegubova, Ekaterina O.'
'Esaulkova, Iana L.'
'Shtro, Anna A.'
'Galochkina, Anastasia V.'
'Nikolaeva, Yulia V.'
'Saloutin, Victor I.'

_publ_section_title
;
 New heteroanalogs of tricyclic ascidian alkaloids: synthesis and
 biological activity.
;
_journal_issue 45
_journal_name_full 'Organic &amp; biomolecular chemistry'
_journal_page_first 9925
_journal_page_last 9935
_journal_paper_doi 10.1039/d1ob01843d
_journal_volume 19
_journal_year 2021
_chemical_absolute_configuration unk
_chemical_formula_moiety 'C12 H17 F3 N2 O2'
_chemical_formula_sum 'C12 H17 F3 N2 O2'
_chemical_formula_weight 278.276
_space_group_crystal_system orthorhombic
_space_group_IT_number 19
_space_group_name_Hall 'P 2ac 2ab'
_space_group_name_H-M_alt 'P 21 21 21'
_symmetry_Int_Tables_number 19
_atom_sites_solution_primary iterative
_audit_creation_date 2020-06-04
_audit_creation_method
;
Olex2 1.3
(compiled 2020.02.04 svn.rd84adfe8 for OlexSys, GUI svn.r6032)
;
_audit_update_record
;
2021-09-04 deposited with the CCDC.	2021-10-28 downloaded from the CCDC.
;
_cell_angle_alpha 90
_cell_angle_beta 90
_cell_angle_gamma 90
_cell_formula_units_Z 4
_cell_length_a 5.5102(5)
_cell_length_b 9.0870(9)
_cell_length_c 25.588(3)
_cell_measurement_reflns_used 1442
_cell_measurement_temperature 295(2)
_cell_measurement_theta_max 28.9280
_cell_measurement_theta_min 3.9070
_cell_volume 1281.2(2)
_computing_cell_refinement 'CrysAlisPro 1.171.39.38a (Rigaku OD, 2017)'
_computing_data_collection 'CrysAlisPro 1.171.39.38a (Rigaku OD, 2017)'
_computing_data_reduction 'CrysAlisPro 1.171.39.38a (Rigaku OD, 2017)'
_computing_molecular_graphics 'Olex2 1.3 (Dolomanov et al., 2009)'
_computing_publication_material 'Olex2 1.3 (Dolomanov et al., 2009)'
_computing_structure_refinement 'olex2.refine 1.3 (Bourhis et al., 2015)'
_computing_structure_solution 'olex2.solve 1.3 (Bourhis et al., 2015)'
_diffrn_ambient_temperature 295(2)
_diffrn_detector 'CCD plate'
_diffrn_detector_area_resol_mean 16.5253
_diffrn_detector_type Sapphire3
_diffrn_measured_fraction_theta_full 0.9860
_diffrn_measured_fraction_theta_max 0.8789
_diffrn_measurement_details
;
List of Runs (angles in degrees, time in seconds):

  # Type    Start    End  Width  t~exp~   \w     \q     \k     \f   Frames
#--------------------------------------------------------------------------
  1  \w     23.00  76.10   0.30   10.00    --   22.36-133.00  29.00  177
  2  \w    -45.00  25.20   0.30   10.00    --  -24.08  19.00-120.00  234
  3  \w     37.00  87.10   0.30   10.00    --   22.36  57.00-120.00  167
;
_diffrn_measurement_device 'four-circle diffractometer'
_diffrn_measurement_device_type 'Xcalibur, Sapphire3'
_diffrn_measurement_method '\w scans'
_diffrn_orient_matrix_type 'CrysAlisPro convention (1999,Acta A55,543-557)'
_diffrn_orient_matrix_UB_11 0.0288543000
_diffrn_orient_matrix_UB_12 -0.0673595000
_diffrn_orient_matrix_UB_13 -0.0125646000
_diffrn_orient_matrix_UB_21 -0.0133080000
_diffrn_orient_matrix_UB_22 0.0345168000
_diffrn_orient_matrix_UB_23 -0.0247235000
_diffrn_orient_matrix_UB_31 0.1246161000
_diffrn_orient_matrix_UB_32 0.0192237000
_diffrn_orient_matrix_UB_33 0.0002686000
_diffrn_radiation_monochromator graphite
_diffrn_radiation_probe x-ray
_diffrn_radiation_type 'Mo K\a'
_diffrn_radiation_wavelength 0.71073
_diffrn_reflns_av_R_equivalents 0.0401
_diffrn_reflns_av_unetI/netI 0.0434
_diffrn_reflns_Laue_measured_fraction_full 0.9860
_diffrn_reflns_Laue_measured_fraction_max 0.8789
_diffrn_reflns_limit_h_max 7
_diffrn_reflns_limit_h_min -6
_diffrn_reflns_limit_k_max 12
_diffrn_reflns_limit_k_min -10
_diffrn_reflns_limit_l_max 30
_diffrn_reflns_limit_l_min -34
_diffrn_reflns_number 5041
_diffrn_reflns_point_group_measured_fraction_full 0.9860
_diffrn_reflns_point_group_measured_fraction_max 0.8789
_diffrn_reflns_theta_full 26.0000
_diffrn_reflns_theta_max 30.73
_diffrn_reflns_theta_min 3.78
_diffrn_source 'fine-focus sealed X-ray tube'
_diffrn_source_type 'Enhance (Mo) X-ray Source'
_exptl_absorpt_coefficient_mu 0.127
_exptl_absorpt_correction_T_max 1.00000
_exptl_absorpt_correction_T_min 0.24158
_exptl_absorpt_correction_type multi-scan
_exptl_absorpt_process_details
;
CrysAlisPro 1.171.39.38a (Rigaku Oxford Diffraction, 2017)
Empirical absorption correction using spherical harmonics,
 implemented in SCALE3 ABSPACK scaling algorithm.
;
_exptl_crystal_colour colourless
_exptl_crystal_colour_primary colourless
_exptl_crystal_density_diffrn 1.443
_exptl_crystal_description block
_exptl_crystal_F_000 584.427
_exptl_crystal_size_max 0.43
_exptl_crystal_size_mid 0.36
_exptl_crystal_size_min 0.19
_refine_diff_density_max 0.2770
_refine_diff_density_min -0.3309
_refine_diff_density_rms 0.0691
_refine_ls_d_res_high 0.6955
_refine_ls_d_res_low 5.3867
_refine_ls_extinction_expression Fc^*^=kFc[1+0.001xFc^2^\l^3^/sin(2\q)]^-1/4^
_refine_ls_goodness_of_fit_ref 1.0116
_refine_ls_hydrogen_treatment mixed
_refine_ls_matrix_type full
_refine_ls_number_constraints 21
_refine_ls_number_parameters 185
_refine_ls_number_reflns 2039
_refine_ls_number_restraints 0
_refine_ls_restrained_S_all 1.0116
_refine_ls_R_factor_all 0.0772
_refine_ls_R_factor_gt 0.0570
_refine_ls_shift/su_max 0.0003
_refine_ls_shift/su_mean 0.0000
_refine_ls_structure_factor_coef Fsqd
_refine_ls_weighting_details 'w=1/[\s^2^(Fo^2^)+(0.1P)^2^+0.0410P] where P=(Fo^2^+2Fc^2^)/3'
_refine_ls_weighting_scheme calc
_refine_ls_wR_factor_gt 0.1429
_refine_ls_wR_factor_ref 0.1783
_reflns_Friedel_coverage 0.0
_reflns_limit_h_max 7
_reflns_limit_h_min 0
_reflns_limit_k_max 12
_reflns_limit_k_min 0
_reflns_limit_l_max 34
_reflns_limit_l_min 0
_reflns_number_gt 1458
_reflns_number_total 2039
_reflns_threshold_expression I>=2u(I)
_cod_data_source_file d1ob01843d2.cif
_cod_data_source_block exp_767
_cod_depositor_comments 'Adding full bibliography for 7158386--7158394.cif.'
_cod_original_sg_symbol_Hall ' P 2ac 2ab'
_cod_database_code 7158386
_reflns_odcompleteness_completeness 98.79
_reflns_odcompleteness_iscentric 1
_reflns_odcompleteness_theta 28.22
_olex2_refinement_description
;
1. Fixed Uiso
 At 1.2 times of:
  All C(H,H) groups
2.a Secondary CH2 refined with riding coordinates:
 C9(H9a,H9b), C8(H8a,H8b), C7(H7a,H7b), C6(H6a,H6b), C11(H11a,H11b), C12(H12a,
 H12b), C3(H3a,H3b)
;
_olex2_submission_special_instructions 'No special instructions were received'
_oxdiff_exptl_absorpt_empirical_details
;
Empirical correction (ABSPACK) includes:
- Absorption correction using spherical harmonics
- Frame scaling
;
_oxdiff_exptl_absorpt_empirical_full_max 2.338
_oxdiff_exptl_absorpt_empirical_full_min 0.542

loop_
_space_group_symop_id
_space_group_symop_operation_xyz
1 x,y,z
2 x+1/2,-y+1/2,-z
3 -x,y+1/2,-z+1/2
4 -x+1/2,-y,z+1/2

loop_
_atom_site_label
_atom_site_type_symbol
_atom_site_fract_x
_atom_site_fract_y
_atom_site_fract_z
_atom_site_U_iso_or_equiv
_atom_site_adp_type
_atom_site_occupancy
_atom_site_refinement_flags_posn
F1 F -0.9160(5) 0.0055(2) -0.58639(10) 0.0740(7) Uani 1.000000 .
O2 O -0.5610(4) -0.2320(2) -0.58447(9) 0.0456(5) Uani 1.000000 .
O1 O -0.9841(5) -0.4617(3) -0.49172(10) 0.0623(7) Uani 1.000000 .
N1 N -0.8443(5) -0.5385(3) -0.56937(10) 0.0418(6) Uani 1.000000 .
F3 F -0.7120(6) -0.0304(3) -0.65586(12) 0.0832(8) Uani 1.000000 .
N2 N -0.4873(5) -0.5387(3) -0.61573(12) 0.0486(7) Uani 1.000000 .
F2 F -1.0819(5) -0.0992(3) -0.65199(10) 0.0797(8) Uani 1.000000 .
C8 C -0.7260(10) -0.6134(5) -0.71406(15) 0.0706(12) Uani 1.000000 .
C6 C -0.6761(9) -0.3393(4) -0.69661(13) 0.0590(9) Uani 1.000000 .
C2 C -0.9370(6) -0.4346(3) -0.53812(12) 0.0425(6) Uani 1.000000 .
C5 C -0.8138(6) -0.3628(3) -0.64478(12) 0.0423(7) Uani 1.000000 .
C12 C -0.7073(7) -0.6615(4) -0.54634(14) 0.0532(8) Uani 1.000000 .
C9 C -0.8468(8) -0.6299(4) -0.66040(14) 0.0553(9) Uani 1.000000 .
C11 C -0.4727(8) -0.6631(4) -0.57897(17) 0.0607(10) Uani 1.000000 .
C1 C -0.8750(8) -0.0912(4) -0.62483(15) 0.0554(9) Uani 1.000000 .
C4 C -0.8005(5) -0.2426(3) -0.60334(11) 0.0396(6) Uani 1.000000 .
C10 C -0.7471(5) -0.5137(3) -0.62265(11) 0.0396(6) Uani 1.000000 .
C3 C -0.9769(6) -0.2822(3) -0.55990(12) 0.0433(7) Uani 1.000000 .
C7 C -0.7547(11) -0.4583(5) -0.73547(15) 0.0780(14) Uani 1.000000 .
H5 H -0.979(10) -0.373(5) -0.6519(19) 0.080(14) Uiso 1.000000 .
H2 H -0.546(7) -0.158(4) -0.5603(17) 0.052(10) Uiso 1.000000 .
H2a H -0.436(8) -0.455(5) -0.5985(19) 0.072(13) Uiso 1.000000 .
H9a H -1.0210(8) -0.6180(4) -0.66388(14) 0.0664(10) Uiso 1.000000 R
H9b H -0.8153(8) -0.7275(4) -0.64664(14) 0.0664(10) Uiso 1.000000 R
H8a H -0.5547(10) -0.6365(5) -0.71107(15) 0.0847(15) Uiso 1.000000 R
H8b H -0.7982(10) -0.6829(5) -0.73828(15) 0.0847(15) Uiso 1.000000 R
H7a H -0.6588(11) -0.4489(5) -0.76709(15) 0.0936(16) Uiso 1.000000 R
H7b H -0.9234(11) -0.4425(5) -0.74474(15) 0.0936(16) Uiso 1.000000 R
H6a H -0.7125(9) -0.2426(4) -0.71061(13) 0.0708(11) Uiso 1.000000 R
H6b H -0.5025(9) -0.3455(4) -0.69061(13) 0.0708(11) Uiso 1.000000 R
H11a H -0.4586(8) -0.7552(4) -0.59792(17) 0.0728(12) Uiso 1.000000 R
H11b H -0.3322(8) -0.6526(4) -0.55645(17) 0.0728(12) Uiso 1.000000 R
H12a H -0.6728(7) -0.6438(4) -0.50970(14) 0.0638(10) Uiso 1.000000 R
H12b H -0.7952(7) -0.7535(4) -0.54978(14) 0.0638(10) Uiso 1.000000 R
H3a H -1.1413(6) -0.2754(3) -0.57324(12) 0.0520(8) Uiso 1.000000 R
H3b H -0.9605(6) -0.2112(3) -0.53184(12) 0.0520(8) Uiso 1.000000 R

loop_
_atom_site_aniso_label
_atom_site_aniso_U_11
_atom_site_aniso_U_22
_atom_site_aniso_U_33
_atom_site_aniso_U_12
_atom_site_aniso_U_13
_atom_site_aniso_U_23
F1 0.1062(19) 0.0397(10) 0.0760(15) 0.0135(12) -0.0081(14) -0.0112(11)
O2 0.0415(11) 0.0445(11) 0.0507(12) -0.0024(10) -0.0055(9) -0.0117(10)
O1 0.0892(18) 0.0558(14) 0.0420(12) 0.0001(15) 0.0241(12) -0.0035(11)
N1 0.0518(13) 0.0374(12) 0.0363(12) -0.0042(11) 0.0067(10) -0.0028(10)
F3 0.1072(19) 0.0533(13) 0.0890(18) -0.0112(14) 0.0145(15) 0.0209(13)
N2 0.0436(13) 0.0451(14) 0.0572(17) 0.0043(12) 0.0065(11) -0.0002(12)
F2 0.0922(19) 0.0685(14) 0.0785(16) 0.0164(14) -0.0354(14) 0.0095(14)
C8 0.098(3) 0.069(2) 0.0439(18) -0.006(2) 0.014(2) -0.0210(18)
C6 0.085(3) 0.0577(19) 0.0345(16) -0.007(2) 0.0109(16) 0.0010(14)
C2 0.0464(14) 0.0421(14) 0.0390(15) -0.0044(13) 0.0064(12) -0.0059(12)
C5 0.0501(16) 0.0406(14) 0.0360(14) -0.0017(13) 0.0012(12) -0.0021(12)
C12 0.069(2) 0.0382(15) 0.0525(18) -0.0007(15) 0.0077(17) 0.0018(14)
C9 0.070(2) 0.0458(16) 0.0500(18) -0.0074(17) 0.0012(16) -0.0170(15)
C11 0.061(2) 0.0466(18) 0.074(3) 0.0117(17) 0.0054(19) 0.0051(17)
C1 0.073(2) 0.0405(16) 0.0526(18) 0.0003(16) -0.0086(17) 0.0017(15)
C4 0.0427(14) 0.0366(13) 0.0396(14) -0.0027(12) -0.0047(11) -0.0028(11)
C10 0.0438(14) 0.0394(14) 0.0357(14) -0.0053(12) 0.0092(11) -0.0067(11)
C3 0.0429(14) 0.0411(15) 0.0459(16) 0.0009(12) 0.0008(12) -0.0097(13)
C7 0.113(4) 0.084(3) 0.0370(18) -0.001(3) 0.009(2) -0.0094(19)

loop_
_atom_type_symbol
_atom_type_scat_dispersion_real
_atom_type_scat_dispersion_imag
_atom_type_scat_Cromer_Mann_a1
_atom_type_scat_Cromer_Mann_a2
_atom_type_scat_Cromer_Mann_a3
_atom_type_scat_Cromer_Mann_a4
_atom_type_scat_Cromer_Mann_b1
_atom_type_scat_Cromer_Mann_b2
_atom_type_scat_Cromer_Mann_b3
_atom_type_scat_Cromer_Mann_b4
_atom_type_scat_Cromer_Mann_c
_atom_type_scat_source
_atom_type_scat_dispersion_source
H . . 0.49300 0.32291 0.14019 0.04081 10.51090 26.12570 3.14236 57.79970 0.0030380000826 'International Tables Volume C Table 6.1.1.4 (pp. 500-502)' .
C . . 2.31000 1.02000 1.58860 0.86500 20.84390 10.20750 0.56870 51.65120 0.215599998832 'International Tables Volume C Table 6.1.1.4 (pp. 500-502)' .
F . . 3.53920 2.64120 1.51700 1.02430 10.28250 4.29440 0.26150 26.14760 0.277599990368 'International Tables Volume C Table 6.1.1.4 (pp. 500-502)' .
O . . 3.04850 2.28680 1.54630 0.86700 13.27710 5.70110 0.32390 32.90890 0.250800013542 'International Tables Volume C Table 6.1.1.4 (pp. 500-502)' .
N . . 12.21260 3.13220 2.01250 1.16630 0.00570 9.89330 28.99750 0.58260 -11.5290002823 'International Tables Volume C Table 6.1.1.4 (pp. 500-502)' .

loop_
_geom_angle_atom_site_label_1
_geom_angle_atom_site_label_2
_geom_angle_atom_site_label_3
_geom_angle
_geom_angle_site_symmetry_1
_geom_angle_site_symmetry_3
_geom_angle_publ_flag
H2 O2 C4 111(2) . . ?
C12 N1 C2 119.5(3) . . ?
C10 N1 C2 125.4(2) . . ?
C10 N1 C12 107.4(3) . . ?
C10 N2 C11 104.5(3) . . ?
H2a N2 C11 108(3) . . ?
H2a N2 C10 103(3) . . ?
C7 C8 C9 111.6(3) . . ?
H8a C8 C9 109.3(3) . . ?
H8a C8 C7 109.3(3) . . ?
H8b C8 C9 109.3(2) . . ?
H8b C8 C7 109.3(2) . . ?
H8b C8 H8a 108.0 . . ?
C7 C6 C5 108.7(3) . . ?
H6a C6 C5 109.9(2) . . ?
H6a C6 C7 109.9(2) . . ?
H6b C6 C5 109.9(2) . . ?
H6b C6 C7 109.9(3) . . ?
H6b C6 H6a 108.3 . . ?
N1 C2 O1 120.8(3) . . ?
C3 C2 O1 120.3(3) . . ?
C3 C2 N1 118.8(3) . . ?
C4 C5 C6 118.4(3) . . ?
C10 C5 C6 108.9(3) . . ?
C10 C5 C4 111.9(2) . . ?
H5 C5 C6 109(3) . . ?
H5 C5 C4 105(3) . . ?
H5 C5 C10 102(3) . . ?
C11 C12 N1 102.8(3) . . ?
H12a C12 N1 111.21(17) . . ?
H12a C12 C11 111.2(2) . . ?
H12b C12 N1 111.21(18) . . ?
H12b C12 C11 111.2(2) . . ?
H12b C12 H12a 109.1 . . ?
C10 C9 C8 110.0(3) . . ?
H9a C9 C8 109.7(3) . . ?
H9a C9 C10 109.67(19) . . ?
H9b C9 C8 109.7(2) . . ?
H9b C9 C10 109.67(19) . . ?
H9b C9 H9a 108.2 . . ?
C12 C11 N2 107.0(3) . . ?
H11a C11 N2 110.3(2) . . ?
H11a C11 C12 110.3(2) . . ?
H11b C11 N2 110.3(2) . . ?
H11b C11 C12 110.3(2) . . ?
H11b C11 H11a 108.6 . . ?
F3 C1 F1 106.4(3) . . ?
F2 C1 F1 105.9(3) . . ?
F2 C1 F3 106.9(3) . . ?
C4 C1 F1 111.7(3) . . ?
C4 C1 F3 114.1(3) . . ?
C4 C1 F2 111.4(3) . . ?
C5 C4 O2 109.4(2) . . ?
C1 C4 O2 108.1(3) . . ?
C1 C4 C5 112.3(2) . . ?
C3 C4 O2 111.4(2) . . ?
C3 C4 C5 108.0(2) . . ?
C3 C4 C1 107.6(3) . . ?
N2 C10 N1 102.6(3) . . ?
C5 C10 N1 113.0(2) . . ?
C5 C10 N2 114.9(3) . . ?
C9 C10 N1 110.2(2) . . ?
C9 C10 N2 108.7(3) . . ?
C9 C10 C5 107.3(3) . . ?
C4 C3 C2 113.2(2) . . ?
H3a C3 C2 108.93(16) . . ?
H3a C3 C4 108.93(16) . . ?
H3b C3 C2 108.93(15) . . ?
H3b C3 C4 108.93(16) . . ?
H3b C3 H3a 107.7 . . ?
C6 C7 C8 113.0(3) . . ?
H7a C7 C8 109.0(2) . . ?
H7a C7 C6 109.0(2) . . ?
H7b C7 C8 109.0(3) . . ?
H7b C7 C6 109.0(3) . . ?
H7b C7 H7a 107.8 . . ?

loop_
_geom_bond_atom_site_label_1
_geom_bond_atom_site_label_2
_geom_bond_distance
_geom_bond_site_symmetry_2
_geom_bond_publ_flag
F1 C1 1.338(4) . ?
O2 C4 1.409(3) . ?
O2 H2 0.92(4) . ?
O1 C2 1.240(4) . ?
N1 C2 1.339(4) . ?
N1 C12 1.471(4) . ?
N1 C10 1.482(4) . ?
F3 C1 1.320(5) . ?
N2 C11 1.473(5) . ?
N2 C10 1.460(4) . ?
N2 H2a 0.92(5) . ?
F2 C1 1.337(5) . ?
C8 C9 1.533(5) . ?
C8 C7 1.520(6) . ?
C8 H8a 0.9700 . ?
C8 H8b 0.9700 . ?
C6 C5 1.543(5) . ?
C6 C7 1.532(6) . ?
C6 H6a 0.9700 . ?
C6 H6b 0.9700 . ?
C2 C3 1.509(4) . ?
C5 C4 1.524(4) . ?
C5 C10 1.529(4) . ?
C5 H5 0.94(5) . ?
C12 C11 1.539(5) . ?
C12 H12a 0.9700 . ?
C12 H12b 0.9700 . ?
C9 C10 1.533(4) . ?
C9 H9a 0.9700 . ?
C9 H9b 0.9700 . ?
C11 H11a 0.9700 . ?
C11 H11b 0.9700 . ?
C1 C4 1.538(5) . ?
C4 C3 1.520(4) . ?
C3 H3a 0.9700 . ?
C3 H3b 0.9700 . ?
C7 H7a 0.9700 . ?
C7 H7b 0.9700 . ?

loop_
_geom_torsion_atom_site_label_1
_geom_torsion_atom_site_label_2
_geom_torsion_atom_site_label_3
_geom_torsion_atom_site_label_4
_geom_torsion
_geom_torsion_site_symmetry_1
_geom_torsion_site_symmetry_2
_geom_torsion_site_symmetry_3
_geom_torsion_site_symmetry_4
_geom_torsion_publ_flag
F1 C1 C4 O2 -73.3(3) . . . . ?
F1 C1 C4 C5 165.9(3) . . . . ?
F1 C1 C4 C3 47.2(3) . . . . ?
O2 C4 C5 C6 -66.3(3) . . . . ?
O2 C4 C5 C10 61.7(3) . . . . ?
O2 C4 C1 F3 47.4(3) . . . . ?
O2 C4 C1 F2 168.5(3) . . . . ?
O2 C4 C3 C2 -66.3(3) . . . . ?
O1 C2 N1 C12 -24.8(4) . . . . ?
O1 C2 N1 C10 -170.3(3) . . . . ?
O1 C2 C3 C4 149.3(3) . . . . ?
N1 C2 C3 C4 -29.0(3) . . . . ?
N1 C12 C11 N2 2.8(3) . . . . ?
N1 C10 N2 C11 38.5(3) . . . . ?
N1 C10 C5 C6 172.3(3) . . . . ?
N1 C10 C5 C4 39.5(3) . . . . ?
N1 C10 C9 C8 -174.3(3) . . . . ?
F3 C1 C4 C5 -73.4(3) . . . . ?
F3 C1 C4 C3 167.9(3) . . . . ?
N2 C10 C5 C6 55.0(3) . . . . ?
N2 C10 C5 C4 -77.8(3) . . . . ?
N2 C10 C9 C8 -62.5(3) . . . . ?
F2 C1 C4 C5 47.7(3) . . . . ?
F2 C1 C4 C3 -71.1(3) . . . . ?
C8 C9 C10 C5 62.3(4) . . . . ?
C8 C7 C6 C5 -54.0(5) . . . . ?
C6 C5 C4 C1 53.9(4) . . . . ?
C6 C5 C4 C3 172.4(3) . . . . ?
C6 C5 C10 C9 -66.1(3) . . . . ?
C2 C3 C4 C5 53.9(3) . . . . ?
C2 C3 C4 C1 175.3(3) . . . . ?
